data_4031089
loop_
_publ_author_name
'My\'sliwiec, Damian'
'Lis, Tadeusz'
'Gregoli\'nski, Janusz'
'St\;epie\'n, Marcin'

_publ_section_title
;
 Stereoselective Wittig Olefination as a Macrocyclization Tool. Synthesis
 of Large Carbazolophanes.
;
_journal_issue 12
_journal_name_full 'The Journal of organic chemistry'
_journal_page_first 6300
_journal_page_last 6312
_journal_paper_doi 10.1021/acs.joc.5b00745
_journal_volume 80
_journal_year 2015
_chemical_formula_moiety 'C72 H60 Br8 N4'
_chemical_formula_sum 'C72 H60 Br8 N4'
_chemical_formula_weight 1620.52
_chemical_name_systematic
;
 ?
;
_space_group_IT_number 2
_symmetry_cell_setting triclinic
_symmetry_space_group_name_Hall '-P 1'
_symmetry_space_group_name_H-M 'P -1'
_atom_sites_solution_hydrogens geom
_atom_sites_solution_primary direct
_atom_sites_solution_secondary difmap
_audit_creation_method SHELXL-97
_cell_angle_alpha 92.67(5)
_cell_angle_beta 92.01(5)
_cell_angle_gamma 101.27(5)
_cell_formula_units_Z 2
_cell_length_a 10.559(4)
_cell_length_b 12.438(4)
_cell_length_c 25.464(9)
_cell_measurement_reflns_used 3527
_cell_measurement_temperature 100(2)
_cell_measurement_theta_max 60
_cell_measurement_theta_min 2
_cell_volume 3273(2)
_computing_cell_refinement 'CrysAlis RED, Agilent Technologies (2011)'
_computing_data_collection 'CrysAlis CCD, Agilent Technologies (2011)'
_computing_data_reduction 'CrysAlis RED, Agilent Technologies (2011)'
_computing_structure_refinement 'SHELXL-97 (Sheldrick, 2008)'
_computing_structure_solution 'SHELXS-97 (Sheldrick, 2008)'
_diffrn_ambient_temperature 100(2)
_diffrn_measured_fraction_theta_full 0.995
_diffrn_measured_fraction_theta_max 0.995
_diffrn_measurement_device_type 'KUMA KM4 CCD \k-geometry diffractometer'
_diffrn_measurement_method \w
_diffrn_radiation_monochromator graphite
_diffrn_radiation_source 'fine-focus sealed tube'
_diffrn_radiation_type MoK\a
_diffrn_radiation_wavelength 0.71073
_diffrn_reflns_av_R_equivalents 0.1696
_diffrn_reflns_av_sigmaI/netI 0.3292
_diffrn_reflns_limit_h_max 12
_diffrn_reflns_limit_h_min -12
_diffrn_reflns_limit_k_max 13
_diffrn_reflns_limit_k_min -15
_diffrn_reflns_limit_l_max 30
_diffrn_reflns_limit_l_min -30
_diffrn_reflns_number 28535
_diffrn_reflns_theta_full 25.50
_diffrn_reflns_theta_max 25.50
_diffrn_reflns_theta_min 2.82
_exptl_absorpt_coefficient_mu 4.946
_exptl_absorpt_correction_T_max 0.829
_exptl_absorpt_correction_T_min 0.330
_exptl_absorpt_correction_type analytical
_exptl_absorpt_process_details 'CrysAlis RED, Agilent Technologies (2011)'
_exptl_crystal_colour yellow
_exptl_crystal_density_diffrn 1.644
_exptl_crystal_density_method 'not measured'
_exptl_crystal_description needle
_exptl_crystal_F_000 1600
_exptl_crystal_size_max 0.33
_exptl_crystal_size_mid 0.07
_exptl_crystal_size_min 0.04
_refine_diff_density_max 1.06
_refine_diff_density_min -1.08
_refine_diff_density_rms 0.159
_refine_ls_extinction_method none
_refine_ls_goodness_of_fit_ref 0.885
_refine_ls_hydrogen_treatment constr
_refine_ls_matrix_type full
_refine_ls_number_parameters 625
_refine_ls_number_reflns 12115
_refine_ls_number_restraints 2
_refine_ls_restrained_S_all 0.886
_refine_ls_R_factor_all 0.2392
_refine_ls_R_factor_gt 0.0634
_refine_ls_shift/su_max 0.005
_refine_ls_shift/su_mean 0.000
_refine_ls_structure_factor_coef Fsqd
_refine_ls_weighting_details 'calc w=1/[\s^2^(Fo^2^)]'
_refine_ls_weighting_scheme calc
_refine_ls_wR_factor_gt 0.0639
_refine_ls_wR_factor_ref 0.0745
_reflns_number_gt 3839
_reflns_number_total 12115
_reflns_threshold_expression >2sigma(I)
_cod_data_source_file jo5b00745_si_002.cif
_cod_data_source_block dste12a
_cod_depositor_comments 'Adding full bibliography for 4031087--4031094.cif.'
_cod_original_sg_symbol_Hall -P1
_cod_original_sg_symbol_H-M P-1
_cod_database_code 4031089

loop_
_symmetry_equiv_pos_as_xyz
'x, y, z'
'-x, -y, -z'

loop_
_atom_site_label
_atom_site_type_symbol
_atom_site_fract_x
_atom_site_fract_y
_atom_site_fract_z
_atom_site_U_iso_or_equiv
_atom_site_adp_type
_atom_site_occupancy
_atom_site_symmetry_multiplicity
_atom_site_calc_flag
_atom_site_refinement_flags
_atom_site_disorder_assembly
_atom_site_disorder_group
Br1 Br 0.78120(11) 0.53663(8) 0.58467(5) 0.0438(4) Uani 1 1 d . . .
Br2 Br 0.26167(11) 0.91679(8) 0.44880(4) 0.0394(4) Uani 1 1 d . . .
Br3 Br -0.28484(11) 0.84898(8) 0.61806(4) 0.0381(3) Uani 1 1 d . . .
Br4 Br 0.14660(12) 1.03107(8) 0.91378(4) 0.0398(3) Uani 1 1 d . . .
Br5 Br 0.56162(13) 0.79066(9) 1.00890(5) 0.0526(4) Uani 1 1 d . . .
Br6 Br -0.01274(12) 0.18604(8) 1.00605(4) 0.0480(4) Uani 1 1 d . . .
Br7 Br -0.35086(11) 0.09260(8) 0.75746(4) 0.0429(4) Uani 1 1 d . . .
Br8 Br 0.30882(11) 0.10627(8) 0.56417(4) 0.0389(3) Uani 1 1 d . . .
N1 N 0.2078(8) 0.5056(5) 0.5680(3) 0.025(2) Uani 1 1 d . . .
C1 C 0.3365(10) 0.4954(7) 0.5739(4) 0.0247(12) Uani 1 1 d . . .
C2 C 0.3878(9) 0.4145(7) 0.5948(3) 0.0247(12) Uani 1 1 d . . .
H2 H 0.3324 0.3512 0.6064 0.030 Uiso 1 1 calc R . .
C3 C 0.5216(10) 0.4235(7) 0.5993(3) 0.0247(12) Uani 1 1 d . . .
C4 C 0.5988(9) 0.5122(7) 0.5760(3) 0.0247(12) Uani 1 1 d . . .
C5 C 0.5460(10) 0.5898(7) 0.5534(3) 0.0247(12) Uani 1 1 d . . .
H5 H 0.6016 0.6507 0.5398 0.030 Uiso 1 1 calc R . .
C6 C 0.4138(10) 0.5843(7) 0.5492(4) 0.029(3) Uani 1 1 d . . .
C7 C 0.3279(10) 0.6548(8) 0.5320(4) 0.027(3) Uiso 1 1 d . . .
C8 C 0.3479(10) 0.7485(7) 0.5017(4) 0.031(3) Uani 1 1 d . . .
H8 H 0.4304 0.7799 0.4896 0.037 Uiso 1 1 calc R . .
C9 C 0.2409(10) 0.7905(8) 0.4910(4) 0.031(3) Uani 1 1 d . . .
C10 C 0.1145(10) 0.7468(7) 0.5079(4) 0.028(3) Uani 1 1 d . . .
C11 C 0.1002(9) 0.6518(7) 0.5325(3) 0.015(2) Uiso 1 1 d . . .
H11 H 0.0167 0.6176 0.5424 0.019 Uiso 1 1 calc R . .
C12 C 0.2065(10) 0.6020(7) 0.5438(4) 0.026(3) Uani 1 1 d . . .
C13 C 0.0035(10) 0.8052(7) 0.5029(4) 0.033(3) Uani 1 1 d . . .
H13 H -0.0289 0.8137 0.4684 0.040 Uiso 1 1 calc R . .
C14 C -0.0534(10) 0.8461(7) 0.5432(4) 0.033(3) Uani 1 1 d . . .
H14 H -0.1273 0.8758 0.5346 0.040 Uiso 1 1 calc R . .
C15 C 0.1010(9) 0.4332(7) 0.5913(4) 0.031(3) Uani 1 1 d . . .
H15A H 0.1194 0.3581 0.5915 0.038 Uiso 1 1 calc R . .
H15B H 0.0209 0.4298 0.5693 0.038 Uiso 1 1 calc R . .
C16 C 0.0793(10) 0.4719(7) 0.6474(4) 0.043(3) Uani 1 1 d . . .
H16A H 0.1593 0.4766 0.6696 0.051 Uiso 1 1 calc R . .
H16B H 0.0577 0.5458 0.6475 0.051 Uiso 1 1 calc R . .
C17 C -0.0305(10) 0.3913(7) 0.6695(4) 0.042(3) Uani 1 1 d . . .
H17A H -0.0062 0.3185 0.6706 0.050 Uiso 1 1 calc R . .
H17B H -0.1083 0.3835 0.6457 0.050 Uiso 1 1 calc R . .
C18 C -0.0637(11) 0.4280(8) 0.7252(4) 0.077(5) Uani 1 1 d . . .
H18A H -0.1360 0.3743 0.7374 0.115 Uiso 1 1 calc R . .
H18B H -0.0880 0.5000 0.7244 0.115 Uiso 1 1 calc R . .
H18C H 0.0119 0.4329 0.7494 0.115 Uiso 1 1 calc R . .
N2 N 0.2623(9) 0.8858(6) 0.6955(3) 0.039(3) Uani 1 1 d . . .
C19 C 0.1414(10) 0.8735(7) 0.6687(4) 0.024(3) Uiso 1 1 d . . .
C20 C 0.1137(10) 0.8560(6) 0.6167(4) 0.023(3) Uiso 1 1 d . . .
H20 H 0.1780 0.8482 0.5924 0.028 Uiso 1 1 calc R . .
C21 C -0.0134(10) 0.8502(6) 0.6008(4) 0.027(3) Uani 1 1 d . . .
C22 C -0.1096(9) 0.8626(6) 0.6377(4) 0.017(2) Uiso 1 1 d . . .
C23 C -0.0722(9) 0.8814(6) 0.6900(3) 0.022(2) Uiso 1 1 d . . .
H23 H -0.1360 0.8883 0.7146 0.026 Uiso 1 1 calc R . .
C24 C 0.0544(9) 0.8906(6) 0.7084(4) 0.021(2) Uiso 1 1 d . . .
C25 C 0.1274(10) 0.9183(7) 0.7562(4) 0.030(3) Uiso 1 1 d . . .
C26 C 0.0942(11) 0.9542(6) 0.8081(4) 0.033(3) Uani 1 1 d . . .
H26 H 0.0077 0.9599 0.8149 0.040 Uiso 1 1 calc R . .
C27 C 0.1879(10) 0.9795(7) 0.8465(4) 0.023(3) Uani 1 1 d . . .
C28 C 0.3129(11) 0.9658(7) 0.8397(4) 0.0335(18) Uani 1 1 d . . .
C29 C 0.3492(10) 0.9331(6) 0.7891(4) 0.0335(18) Uani 1 1 d . . .
H29 H 0.4355 0.9262 0.7829 0.040 Uiso 1 1 calc R . .
C30 C 0.2523(11) 0.9113(7) 0.7484(4) 0.0335(18) Uani 1 1 d . . .
C31 C 0.4182(9) 0.9832(7) 0.8818(4) 0.028(3) Uiso 1 1 d . . .
H31 H 0.4761 1.0522 0.8834 0.034 Uiso 1 1 calc R . .
C32 C 0.4398(10) 0.9137(7) 0.9170(4) 0.041(3) Uani 1 1 d . . .
H32 H 0.5109 0.9401 0.9411 0.049 Uiso 1 1 calc R . .
C33 C 0.3786(10) 0.8694(8) 0.6700(4) 0.037(3) Uani 1 1 d . . .
H33A H 0.4543 0.9168 0.6888 0.044 Uiso 1 1 calc R . .
H33B H 0.3750 0.8935 0.6336 0.044 Uiso 1 1 calc R . .
C34 C 0.3993(10) 0.7498(7) 0.6680(4) 0.044(3) Uani 1 1 d . . .
H34A H 0.3170 0.7007 0.6558 0.053 Uiso 1 1 calc R . .
H34B H 0.4640 0.7422 0.6416 0.053 Uiso 1 1 calc R . .
C35 C 0.4433(10) 0.7121(8) 0.7191(4) 0.046(3) Uani 1 1 d . . .
H35A H 0.3740 0.7114 0.7444 0.055 Uiso 1 1 calc R . .
H35B H 0.5200 0.7658 0.7334 0.055 Uiso 1 1 calc R . .
C36 C 0.4777(10) 0.5978(7) 0.7154(4) 0.064(4) Uani 1 1 d . . .
H36A H 0.5042 0.5784 0.7504 0.096 Uiso 1 1 calc R . .
H36B H 0.5488 0.5982 0.6916 0.096 Uiso 1 1 calc R . .
H36C H 0.4020 0.5437 0.7017 0.096 Uiso 1 1 calc R . .
N3 N 0.0719(9) 0.5938(6) 0.8825(3) 0.041(3) Uani 1 1 d . . .
C37 C 0.1826(10) 0.6503(8) 0.9072(4) 0.027(3) Uani 1 1 d . . .
C38 C 0.2557(10) 0.7525(7) 0.8959(4) 0.031(3) Uani 1 1 d . . .
H38 H 0.2279 0.7919 0.8680 0.037 Uiso 1 1 calc R . .
C39 C 0.3666(11) 0.7955(8) 0.9248(4) 0.0343(17) Uani 1 1 d . . .
C40 C 0.4100(10) 0.7422(7) 0.9671(4) 0.0343(17) Uani 1 1 d . . .
C41 C 0.3364(10) 0.6373(7) 0.9779(4) 0.0343(17) Uani 1 1 d . . .
H41 H 0.3637 0.5989 1.0062 0.041 Uiso 1 1 calc R . .
C42 C 0.2257(10) 0.5902(8) 0.9478(4) 0.032(3) Uani 1 1 d . . .
C43 C 0.1289(12) 0.4924(8) 0.9496(4) 0.038(3) Uani 1 1 d . . .
C44 C 0.1138(11) 0.3959(8) 0.9790(4) 0.043(3) Uani 1 1 d . . .
H44 H 0.1759 0.3874 1.0056 0.051 Uiso 1 1 calc R . .
C45 C 0.0071(13) 0.3170(8) 0.9674(5) 0.054(4) Uani 1 1 d . . .
C46 C -0.0885(11) 0.3153(8) 0.9277(4) 0.037(3) Uani 1 1 d . . .
C47 C -0.0698(11) 0.4127(8) 0.8983(4) 0.039(3) Uani 1 1 d . . .
H47 H -0.1322 0.4192 0.8715 0.047 Uiso 1 1 calc R . .
C48 C 0.0355(11) 0.4970(8) 0.9078(4) 0.031(3) Uani 1 1 d . . .
C49 C -0.1917(11) 0.2233(7) 0.9128(4) 0.042(3) Uani 1 1 d . . .
H49 H -0.2538 0.2031 0.9385 0.050 Uiso 1 1 calc R . .
C50 C -0.2107(10) 0.1639(7) 0.8681(4) 0.035(3) Uani 1 1 d . . .
H50 H -0.2886 0.1105 0.8642 0.042 Uiso 1 1 calc R . .
C51 C -0.0050(11) 0.6286(8) 0.8416(4) 0.048(3) Uani 1 1 d . . .
H51A H -0.0560 0.5629 0.8219 0.057 Uiso 1 1 calc R . .
H51B H 0.0531 0.6703 0.8168 0.057 Uiso 1 1 calc R . .
C52 C -0.0964(10) 0.6994(8) 0.8614(4) 0.044(3) Uani 1 1 d . . .
H52A H -0.0455 0.7689 0.8778 0.052 Uiso 1 1 calc R . .
H52B H -0.1492 0.6609 0.8888 0.052 Uiso 1 1 calc R . .
C53 C -0.1862(11) 0.7256(8) 0.8175(4) 0.053(4) Uani 1 1 d . . .
H53A H -0.2416 0.6566 0.8027 0.063 Uiso 1 1 calc R . .
H53B H -0.1337 0.7597 0.7889 0.063 Uiso 1 1 calc R . .
C54 C -0.2738(11) 0.8053(9) 0.8378(5) 0.082(5) Uani 1 1 d . . .
H54A H -0.3306 0.8193 0.8087 0.123 Uiso 1 1 calc R . .
H54B H -0.2193 0.8747 0.8514 0.123 Uiso 1 1 calc R . .
H54C H -0.3262 0.7717 0.8659 0.123 Uiso 1 1 calc R . .
N4 N 0.2229(8) 0.2391(5) 0.7883(3) 0.0263(14) Uani 1 1 d . B .
C55 C 0.0908(10) 0.2066(7) 0.7887(4) 0.0263(14) Uani 1 1 d . . .
C56 C 0.0083(9) 0.2070(6) 0.8316(4) 0.0263(14) Uani 1 1 d . . .
H56 H 0.0431 0.2319 0.8660 0.032 Uiso 1 1 calc R . .
C57 C -0.1242(10) 0.1704(7) 0.8227(4) 0.0263(14) Uani 1 1 d . . .
C58 C -0.1710(10) 0.1347(7) 0.7739(4) 0.027(3) Uani 1 1 d . . .
C59 C -0.0934(10) 0.1315(7) 0.7286(4) 0.028(3) Uani 1 1 d . . .
H59 H -0.1301 0.1088 0.6944 0.033 Uiso 1 1 calc R . .
C60 C 0.0396(11) 0.1642(7) 0.7387(4) 0.030(3) Uani 1 1 d . . .
C61 C 0.1491(11) 0.1719(7) 0.7050(4) 0.030(3) Uani 1 1 d . . .
C62 C 0.1643(10) 0.1396(6) 0.6533(4) 0.026(3) Uani 1 1 d . . .
H62 H 0.0922 0.1051 0.6310 0.032 Uiso 1 1 calc R . .
C63 C 0.2894(10) 0.1595(7) 0.6349(4) 0.0235(17) Uani 1 1 d . . .
C64 C 0.3932(10) 0.2107(7) 0.6638(4) 0.0235(17) Uani 1 1 d . . .
C65 C 0.3842(10) 0.2407(6) 0.7169(4) 0.0235(17) Uani 1 1 d . . .
H65 H 0.4578 0.2751 0.7383 0.028 Uiso 1 1 calc R . .
C66 C 0.2604(12) 0.2173(7) 0.7369(4) 0.035(3) Uani 1 1 d . . .
C67 C 0.5324(10) 0.2404(7) 0.6438(3) 0.028(3) Uani 1 1 d . . .
H67 H 0.5874 0.1903 0.6510 0.034 Uiso 1 1 calc R . .
C68 C 0.5846(10) 0.3291(7) 0.6174(3) 0.034(3) Uiso 1 1 d . . .
H68 H 0.6723 0.3337 0.6088 0.040 Uiso 1 1 calc R . .
C69 C 0.3116(9) 0.2828(7) 0.8320(3) 0.026(3) Uani 1 1 d . . .
H69A H 0.3925 0.2548 0.8280 0.031 Uiso 1 1 calc R A 1
H69B H 0.2734 0.2558 0.8650 0.031 Uiso 1 1 calc R A 1
C70 C 0.3449(11) 0.4095(8) 0.8366(4) 0.056(4) Uani 1 1 d D B 1
H70A H 0.2737 0.4397 0.8522 0.067 Uiso 0.50 1 calc PR B 1
H70B H 0.3616 0.4399 0.8017 0.067 Uiso 0.50 1 calc PR B 1
C71 C 0.4717(19) 0.4372(18) 0.8741(9) 0.039(5) Uiso 0.50 1 d PD B 1
H71A H 0.4492 0.4095 0.9091 0.047 Uiso 0.50 1 calc PR B 1
H71B H 0.5353 0.3959 0.8599 0.047 Uiso 0.50 1 calc PR B 1
C72 C 0.535(2) 0.5545(14) 0.8816(8) 0.066(6) Uiso 0.50 1 d PD B 1
H72A H 0.5820 0.5674 0.9159 0.099 Uiso 0.50 1 calc PR B 1
H72B H 0.4698 0.6003 0.8800 0.099 Uiso 0.50 1 calc PR B 1
H72C H 0.5963 0.5733 0.8537 0.099 Uiso 0.50 1 calc PR B 1
H73A H 0.3778 0.4360 0.8026 0.067 Uiso 0.50 1 calc PR B 2
H73B H 0.2641 0.4368 0.8422 0.067 Uiso 0.50 1 calc PR B 2
C74 C 0.4451(17) 0.461(2) 0.8808(8) 0.039(5) Uiso 0.50 1 d PD B 2
H74A H 0.4179 0.4295 0.9146 0.047 Uiso 0.50 1 calc PR B 2
H74B H 0.4485 0.5411 0.8843 0.047 Uiso 0.50 1 calc PR B 2
C75 C 0.5831(19) 0.4392(17) 0.8690(9) 0.066(6) Uiso 0.50 1 d PD B 2
H75A H 0.6470 0.4830 0.8943 0.099 Uiso 0.50 1 calc PR B 2
H75B H 0.6045 0.4599 0.8332 0.099 Uiso 0.50 1 calc PR B 2
H75C H 0.5840 0.3611 0.8721 0.099 Uiso 0.50 1 calc PR B 2

loop_
_atom_site_aniso_label
_atom_site_aniso_U_11
_atom_site_aniso_U_22
_atom_site_aniso_U_33
_atom_site_aniso_U_23
_atom_site_aniso_U_13
_atom_site_aniso_U_12
Br1 0.0349(9) 0.0374(7) 0.0623(10) 0.0145(7) 0.0128(7) 0.0101(6)
Br2 0.0548(9) 0.0307(7) 0.0368(8) 0.0121(6) 0.0154(7) 0.0139(6)
Br3 0.0427(9) 0.0322(7) 0.0402(8) 0.0077(6) 0.0083(7) 0.0072(6)
Br4 0.0593(10) 0.0302(7) 0.0306(8) 0.0049(6) 0.0108(7) 0.0084(6)
Br5 0.0611(10) 0.0453(8) 0.0494(9) 0.0112(7) -0.0033(8) 0.0044(7)
Br6 0.0794(11) 0.0296(7) 0.0351(8) 0.0094(6) 0.0188(7) 0.0069(7)
Br7 0.0425(9) 0.0426(7) 0.0432(9) 0.0101(6) 0.0090(7) 0.0044(6)
Br8 0.0476(9) 0.0377(7) 0.0339(8) 0.0060(6) 0.0150(7) 0.0114(6)
N1 0.027(6) 0.025(5) 0.029(6) 0.019(4) 0.011(5) 0.013(4)
C1 0.036(4) 0.022(3) 0.019(3) 0.003(2) 0.009(3) 0.010(3)
C2 0.036(4) 0.022(3) 0.019(3) 0.003(2) 0.009(3) 0.010(3)
C3 0.036(4) 0.022(3) 0.019(3) 0.003(2) 0.009(3) 0.010(3)
C4 0.036(4) 0.022(3) 0.019(3) 0.003(2) 0.009(3) 0.010(3)
C5 0.036(4) 0.022(3) 0.019(3) 0.003(2) 0.009(3) 0.010(3)
C6 0.036(8) 0.025(6) 0.029(7) -0.005(5) 0.024(6) 0.009(5)
C8 0.040(8) 0.027(6) 0.026(7) -0.003(5) 0.016(6) 0.006(6)
C9 0.024(8) 0.032(6) 0.032(7) 0.003(5) -0.013(6) 0.000(6)
C10 0.029(8) 0.030(6) 0.021(7) -0.011(5) 0.001(6) 0.001(6)
C12 0.032(8) 0.026(6) 0.021(7) -0.007(5) 0.001(6) 0.007(6)
C13 0.039(8) 0.030(6) 0.035(8) 0.003(6) -0.002(6) 0.017(6)
C14 0.054(9) 0.011(5) 0.037(8) 0.006(5) 0.031(7) 0.006(5)
C15 0.036(8) 0.023(6) 0.040(8) 0.005(6) 0.009(6) 0.014(6)
C16 0.053(9) 0.026(6) 0.052(9) 0.010(6) 0.011(7) 0.012(6)
C17 0.051(9) 0.024(6) 0.060(9) 0.020(6) 0.025(7) 0.026(6)
C18 0.138(13) 0.062(9) 0.044(9) 0.032(7) 0.060(9) 0.038(9)
N2 0.067(8) 0.016(5) 0.036(7) 0.001(4) 0.019(6) 0.009(5)
C21 0.034(8) 0.012(5) 0.038(8) 0.002(5) 0.007(6) 0.012(5)
C26 0.055(9) 0.015(5) 0.026(7) 0.014(5) -0.001(7) -0.005(6)
C27 0.034(8) 0.022(6) 0.013(7) -0.008(5) 0.000(6) 0.005(6)
C28 0.050(6) 0.013(3) 0.035(5) 0.006(3) 0.011(4) -0.002(3)
C29 0.050(6) 0.013(3) 0.035(5) 0.006(3) 0.011(4) -0.002(3)
C30 0.050(6) 0.013(3) 0.035(5) 0.006(3) 0.011(4) -0.002(3)
C32 0.052(9) 0.036(7) 0.033(7) 0.005(6) 0.007(6) 0.002(6)
C33 0.041(9) 0.043(7) 0.023(7) 0.012(6) -0.002(6) -0.003(6)
C34 0.056(9) 0.034(7) 0.043(9) -0.004(6) 0.020(7) 0.006(6)
C35 0.056(9) 0.047(8) 0.032(8) -0.005(6) -0.006(7) 0.006(7)
C36 0.096(12) 0.017(6) 0.080(10) 0.000(7) 0.022(8) 0.009(7)
N3 0.051(8) 0.022(5) 0.041(7) 0.015(5) -0.003(6) -0.013(5)
C37 0.034(8) 0.021(6) 0.022(7) 0.001(5) -0.009(6) 0.002(6)
C38 0.059(9) 0.032(6) 0.011(6) 0.004(5) 0.011(6) 0.029(6)
C39 0.042(5) 0.033(4) 0.027(4) 0.005(3) 0.006(4) 0.005(3)
C40 0.042(5) 0.033(4) 0.027(4) 0.005(3) 0.006(4) 0.005(3)
C41 0.042(5) 0.033(4) 0.027(4) 0.005(3) 0.006(4) 0.005(3)
C42 0.030(8) 0.032(7) 0.030(7) -0.011(6) 0.001(6) 0.001(6)
C43 0.066(10) 0.023(6) 0.020(7) -0.006(5) 0.006(7) -0.005(7)
C44 0.054(10) 0.039(7) 0.041(8) 0.014(6) 0.029(7) 0.018(7)
C45 0.085(12) 0.028(7) 0.043(9) 0.006(6) 0.007(8) -0.005(7)
C46 0.041(9) 0.041(7) 0.030(8) 0.011(6) 0.009(7) 0.007(7)
C47 0.061(10) 0.036(7) 0.025(7) 0.010(6) 0.003(7) 0.018(7)
C48 0.038(9) 0.027(6) 0.025(7) 0.000(6) 0.008(6) -0.001(6)
C49 0.068(10) 0.021(6) 0.024(8) -0.002(5) 0.016(7) -0.022(6)
C50 0.048(9) 0.024(6) 0.037(8) 0.011(6) 0.005(7) 0.010(6)
C51 0.059(10) 0.039(7) 0.051(9) 0.004(7) -0.020(7) 0.028(7)
C52 0.050(9) 0.036(7) 0.051(9) 0.024(6) 0.004(7) 0.016(6)
C53 0.073(11) 0.049(8) 0.036(8) 0.014(7) 0.007(7) 0.010(7)
C54 0.082(12) 0.084(10) 0.089(12) -0.013(9) 0.005(9) 0.044(9)
N4 0.032(4) 0.015(3) 0.034(3) 0.001(2) 0.009(3) 0.008(3)
C55 0.032(4) 0.015(3) 0.034(3) 0.001(2) 0.009(3) 0.008(3)
C56 0.032(4) 0.015(3) 0.034(3) 0.001(2) 0.009(3) 0.008(3)
C57 0.032(4) 0.015(3) 0.034(3) 0.001(2) 0.009(3) 0.008(3)
C58 0.043(8) 0.007(5) 0.031(7) 0.009(5) -0.004(6) 0.006(5)
C59 0.035(8) 0.016(6) 0.033(8) 0.008(5) -0.004(7) 0.008(5)
C60 0.048(9) 0.009(5) 0.035(8) 0.007(5) 0.021(7) 0.008(6)
C61 0.042(9) 0.013(6) 0.033(8) 0.008(6) -0.003(7) -0.001(5)
C62 0.043(8) 0.014(5) 0.018(7) 0.010(5) -0.010(6) -0.006(5)
C63 0.038(5) 0.016(3) 0.018(4) 0.001(3) 0.007(4) 0.009(3)
C64 0.038(5) 0.016(3) 0.018(4) 0.001(3) 0.007(4) 0.009(3)
C65 0.038(5) 0.016(3) 0.018(4) 0.001(3) 0.007(4) 0.009(3)
C66 0.069(10) 0.010(6) 0.026(7) 0.000(5) 0.025(7) 0.007(6)
C67 0.058(9) 0.020(6) 0.010(6) -0.003(5) 0.003(6) 0.016(6)
C69 0.026(7) 0.041(7) 0.012(6) 0.006(5) 0.014(5) 0.005(6)
C70 0.059(10) 0.052(8) 0.054(9) 0.007(7) 0.035(8) -0.004(7)

loop_
_atom_type_symbol
_atom_type_description
_atom_type_scat_dispersion_real
_atom_type_scat_dispersion_imag
_atom_type_scat_source
C C 0.0033 0.0016 'International Tables Vol C Tables 4.2.6.8 and 6.1.1.4'
H H 0.0000 0.0000 'International Tables Vol C Tables 4.2.6.8 and 6.1.1.4'
N N 0.0061 0.0033 'International Tables Vol C Tables 4.2.6.8 and 6.1.1.4'
Br Br -0.2901 2.4595 'International Tables Vol C Tables 4.2.6.8 and 6.1.1.4'

loop_
_geom_angle_atom_site_label_1
_geom_angle_atom_site_label_2
_geom_angle_atom_site_label_3
_geom_angle
C12 N1 C1 107.2(7)
C12 N1 C15 128.5(8)
C1 N1 C15 123.7(7)
C2 C1 N1 129.8(9)
C2 C1 C6 122.0(10)
N1 C1 C6 108.0(8)
C1 C2 C3 120.3(9)
C1 C2 H2 119.8
C3 C2 H2 119.8
C2 C3 C4 117.5(8)
C2 C3 C68 122.4(8)
C4 C3 C68 118.6(9)
C5 C4 C3 121.1(9)
C5 C4 Br1 118.0(7)
C3 C4 Br1 120.3(7)
C4 C5 C6 122.5(9)
C4 C5 H5 118.7
C6 C5 H5 118.7
C5 C6 C1 115.8(9)
C5 C6 C7 136.5(9)
C1 C6 C7 107.0(9)
C12 C7 C8 121.9(10)
C12 C7 C6 105.2(8)
C8 C7 C6 132.1(10)
C9 C8 C7 115.4(9)
C9 C8 H8 122.3
C7 C8 H8 122.3
C8 C9 C10 124.8(9)
C8 C9 Br2 117.2(8)
C10 C9 Br2 118.0(8)
C11 C10 C9 116.6(10)
C11 C10 C13 120.1(9)
C9 C10 C13 123.2(9)
C10 C11 C12 121.5(9)
C10 C11 H11 119.2
C12 C11 H11 119.2
C7 C12 N1 112.4(9)
C7 C12 C11 119.0(9)
N1 C12 C11 128.6(9)
C14 C13 C10 125.0(10)
C14 C13 H13 117.5
C10 C13 H13 117.5
C13 C14 C21 127.2(10)
C13 C14 H14 116.4
C21 C14 H14 116.4
N1 C15 C16 112.3(8)
N1 C15 H15A 109.1
C16 C15 H15A 109.1
N1 C15 H15B 109.1
C16 C15 H15B 109.1
H15A C15 H15B 107.9
C17 C16 C15 109.3(8)
C17 C16 H16A 109.8
C15 C16 H16A 109.8
C17 C16 H16B 109.8
C15 C16 H16B 109.8
H16A C16 H16B 108.3
C16 C17 C18 112.6(8)
C16 C17 H17A 109.1
C18 C17 H17A 109.1
C16 C17 H17B 109.1
C18 C17 H17B 109.1
H17A C17 H17B 107.8
C17 C18 H18A 109.5
C17 C18 H18B 109.5
H18A C18 H18B 109.5
C17 C18 H18C 109.5
H18A C18 H18C 109.5
H18B C18 H18C 109.5
C30 N2 C19 110.6(9)
C30 N2 C33 126.2(10)
C19 N2 C33 123.2(9)
C20 C19 N2 128.1(10)
C20 C19 C24 126.9(10)
N2 C19 C24 104.8(9)
C19 C20 C21 115.9(10)
C19 C20 H20 122.0
C21 C20 H20 122.0
C20 C21 C22 121.6(10)
C20 C21 C14 120.9(9)
C22 C21 C14 117.0(9)
C23 C22 C21 118.4(9)
C23 C22 Br3 118.6(7)
C21 C22 Br3 122.9(7)
C22 C23 C24 122.8(9)
C22 C23 H23 118.6
C24 C23 H23 118.6
C23 C24 C25 138.0(10)
C23 C24 C19 114.2(9)
C25 C24 C19 107.7(10)
C30 C25 C24 109.0(10)
C30 C25 C26 118.5(11)
C24 C25 C26 132.5(10)
C27 C26 C25 118.9(11)
C27 C26 H26 120.6
C25 C26 H26 120.6
C26 C27 C28 122.9(10)
C26 C27 Br4 119.2(9)
C28 C27 Br4 117.8(8)
C27 C28 C29 119.3(10)
C27 C28 C31 125.5(10)
C29 C28 C31 115.2(10)
C30 C29 C28 117.6(11)
C30 C29 H29 121.2
C28 C29 H29 121.2
C25 C30 N2 107.8(10)
C25 C30 C29 122.5(11)
N2 C30 C29 129.6(11)
C32 C31 C28 127.4(9)
C32 C31 H31 116.3
C28 C31 H31 116.3
C31 C32 C39 129.6(10)
C31 C32 H32 115.2
C39 C32 H32 115.2
N2 C33 C34 114.5(8)
N2 C33 H33A 108.6
C34 C33 H33A 108.6
N2 C33 H33B 108.6
C34 C33 H33B 108.6
H33A C33 H33B 107.6
C35 C34 C33 114.8(8)
C35 C34 H34A 108.6
C33 C34 H34A 108.6
C35 C34 H34B 108.6
C33 C34 H34B 108.6
H34A C34 H34B 107.5
C34 C35 C36 114.3(9)
C34 C35 H35A 108.7
C36 C35 H35A 108.7
C34 C35 H35B 108.7
C36 C35 H35B 108.7
H35A C35 H35B 107.6
C35 C36 H36A 109.5
C35 C36 H36B 109.5
H36A C36 H36B 109.5
C35 C36 H36C 109.5
H36A C36 H36C 109.5
H36B C36 H36C 109.5
C37 N3 C48 107.5(9)
C37 N3 C51 128.3(8)
C48 N3 C51 123.9(10)
N3 C37 C38 128.5(9)
N3 C37 C42 111.4(9)
C38 C37 C42 120.0(10)
C39 C38 C37 120.0(9)
C39 C38 H38 120.0
C37 C38 H38 120.0
C38 C39 C40 122.3(9)
C38 C39 C32 120.5(9)
C40 C39 C32 116.7(10)
C39 C40 C41 117.5(10)
C39 C40 Br5 126.5(8)
C41 C40 Br5 115.9(7)
C42 C41 C40 121.2(9)
C42 C41 H41 119.4
C40 C41 H41 119.4
C41 C42 C37 118.9(9)
C41 C42 C43 135.1(10)
C37 C42 C43 105.7(10)
C44 C43 C42 135.3(12)
C44 C43 C48 118.5(10)
C42 C43 C48 106.0(9)
C45 C44 C43 117.3(11)
C45 C44 H44 121.4
C43 C44 H44 121.4
C44 C45 C46 127.7(10)
C44 C45 Br6 117.5(10)
C46 C45 Br6 114.6(8)
C45 C46 C47 113.6(10)
C45 C46 C49 125.4(10)
C47 C46 C49 120.7(10)
C48 C47 C46 122.3(10)
C48 C47 H47 118.9
C46 C47 H47 118.9
C47 C48 N3 130.3(11)
C47 C48 C43 120.4(9)
N3 C48 C43 109.3(9)
C50 C49 C46 128.2(10)
C50 C49 H49 115.9
C46 C49 H49 115.9
C49 C50 C57 127.7(11)
C49 C50 H50 116.2
C57 C50 H50 116.2
N3 C51 C52 113.8(9)
N3 C51 H51A 108.8
C52 C51 H51A 108.8
N3 C51 H51B 108.8
C52 C51 H51B 108.8
H51A C51 H51B 107.7
C51 C52 C53 112.4(9)
C51 C52 H52A 109.1
C53 C52 H52A 109.1
C51 C52 H52B 109.1
C53 C52 H52B 109.1
H52A C52 H52B 107.9
C52 C53 C54 111.8(9)
C52 C53 H53A 109.2
C54 C53 H53A 109.2
C52 C53 H53B 109.2
C54 C53 H53B 109.2
H53A C53 H53B 107.9
C53 C54 H54A 109.5
C53 C54 H54B 109.5
H54A C54 H54B 109.5
C53 C54 H54C 109.5
H54A C54 H54C 109.5
H54B C54 H54C 109.5
C55 N4 C66 107.6(9)
C55 N4 C69 127.9(9)
C66 N4 C69 124.4(9)
N4 C55 C60 110.7(10)
N4 C55 C56 129.0(11)
C60 C55 C56 120.2(10)
C57 C56 C55 119.1(10)
C57 C56 H56 120.5
C55 C56 H56 120.5
C58 C57 C56 119.3(10)
C58 C57 C50 121.1(11)
C56 C57 C50 119.4(10)
C57 C58 C59 124.7(10)
C57 C58 Br7 121.9(9)
C59 C58 Br7 113.3(8)
C60 C59 C58 115.2(10)
C60 C59 H59 122.4
C58 C59 H59 122.4
C59 C60 C55 121.3(10)
C59 C60 C61 132.5(11)
C55 C60 C61 106.1(10)
C62 C61 C66 118.7(10)
C62 C61 C60 134.6(11)
C66 C61 C60 106.5(10)
C61 C62 C63 117.6(10)
C61 C62 H62 121.2
C63 C62 H62 121.2
C64 C63 C62 123.7(10)
C64 C63 Br8 119.7(8)
C62 C63 Br8 116.6(8)
C63 C64 C65 121.0(10)
C63 C64 C67 125.1(9)
C65 C64 C67 113.8(9)
C64 C65 C66 116.3(10)
C64 C65 H65 121.9
C66 C65 H65 121.9
C65 C66 N4 128.4(11)
C65 C66 C61 122.5(10)
N4 C66 C61 109.0(10)
C68 C67 C64 127.7(9)
C68 C67 H67 116.1
C64 C67 H67 116.1
C67 C68 C3 128.9(9)
C67 C68 H68 115.5
C3 C68 H68 115.5
N4 C69 C70 113.5(8)
N4 C69 H69A 108.9
C70 C69 H69A 108.9
N4 C69 H69B 108.9
C70 C69 H69B 108.9
H69A C69 H69B 107.7
C69 C70 C71 104.1(11)
C69 C70 H70A 110.9
C71 C70 H70A 110.9
C69 C70 H70B 110.9
C71 C70 H70B 110.9
H70A C70 H70B 108.9
C72 C71 C70 116.6(17)
C72 C71 H71A 108.1
C70 C71 H71A 108.1
C72 C71 H71B 108.1
C70 C71 H71B 108.1
H71A C71 H71B 107.3
C71 C72 H72A 109.5
C71 C72 H72B 109.5
H72A C72 H72B 109.5
C71 C72 H72C 109.5
H72A C72 H72C 109.5
H72B C72 H72C 109.5
C75 C74 H74A 109.4
C75 C74 H74B 109.4
H74A C74 H74B 108.0
C74 C75 H75A 109.5
C74 C75 H75B 109.5
H75A C75 H75B 109.5
C74 C75 H75C 109.5
H75A C75 H75C 109.5
H75B C75 H75C 109.5

loop_
_geom_bond_atom_site_label_1
_geom_bond_atom_site_label_2
_geom_bond_distance
Br1 C4 1.893(10)
Br2 C9 1.925(9)
Br3 C22 1.873(9)
Br4 C27 1.898(9)
Br5 C40 1.872(10)
Br6 C45 1.923(10)
Br7 C58 1.895(10)
Br8 C63 1.921(9)
N1 C12 1.375(10)
N1 C1 1.393(11)
N1 C15 1.462(10)
C1 C2 1.353(11)
C1 C6 1.425(11)
C2 C3 1.396(12)
C2 H2 0.9500
C3 C4 1.407(11)
C3 C68 1.539(11)
C4 C5 1.347(10)
C5 C6 1.384(12)
C5 H5 0.9500
C6 C7 1.450(12)
C7 C12 1.372(12)
C7 C8 1.413(11)
C8 C9 1.359(12)
C8 H8 0.9500
C9 C10 1.429(12)
C10 C11 1.347(10)
C10 C13 1.499(12)
C11 C12 1.411(11)
C11 H11 0.9500
C13 C14 1.338(11)
C13 H13 0.9500
C14 C21 1.507(12)
C14 H14 0.9500
C15 C16 1.526(11)
C15 H15A 0.9900
C15 H15B 0.9900
C16 C17 1.520(11)
C16 H16A 0.9900
C16 H16B 0.9900
C17 C18 1.544(12)
C17 H17A 0.9900
C17 H17B 0.9900
C18 H18A 0.9800
C18 H18B 0.9800
C18 H18C 0.9800
N2 C30 1.380(11)
N2 C19 1.405(11)
N2 C33 1.455(11)
C19 C20 1.345(11)
C19 C24 1.425(11)
C20 C21 1.375(11)
C20 H20 0.9500
C21 C22 1.433(11)
C22 C23 1.371(10)
C23 C24 1.382(11)
C23 H23 0.9500
C24 C25 1.411(12)
C25 C30 1.361(13)
C25 C26 1.451(12)
C26 C27 1.347(11)
C26 H26 0.9500
C27 C28 1.379(12)
C28 C29 1.423(12)
C28 C31 1.493(12)
C29 C30 1.409(13)
C29 H29 0.9500
C31 C32 1.318(11)
C31 H31 0.9500
C32 C39 1.546(12)
C32 H32 0.9500
C33 C34 1.543(11)
C33 H33A 0.9900
C33 H33B 0.9900
C34 C35 1.494(11)
C34 H34A 0.9900
C34 H34B 0.9900
C35 C36 1.534(10)
C35 H35A 0.9900
C35 H35B 0.9900
C36 H36A 0.9800
C36 H36B 0.9800
C36 H36C 0.9800
N3 C37 1.358(11)
N3 C48 1.386(10)
N3 C51 1.432(11)
C37 C38 1.401(11)
C37 C42 1.416(12)
C38 C39 1.363(12)
C38 H38 0.9500
C39 C40 1.400(12)
C40 C41 1.426(11)
C41 C42 1.388(12)
C41 H41 0.9500
C42 C43 1.432(12)
C43 C44 1.429(12)
C43 C48 1.437(13)
C44 C45 1.355(13)
C44 H44 0.9500
C45 C46 1.400(14)
C46 C47 1.438(11)
C46 C49 1.444(12)
C47 C48 1.376(12)
C47 H47 0.9500
C49 C50 1.315(11)
C49 H49 0.9500
C50 C57 1.494(12)
C50 H50 0.9500
C51 C52 1.511(12)
C51 H51A 0.9900
C51 H51B 0.9900
C52 C53 1.528(12)
C52 H52A 0.9900
C52 H52B 0.9900
C53 C54 1.564(12)
C53 H53A 0.9900
C53 H53B 0.9900
C54 H54A 0.9800
C54 H54B 0.9800
C54 H54C 0.9800
N4 C55 1.375(11)
N4 C66 1.411(11)
N4 C69 1.442(10)
C55 C60 1.403(12)
C55 C56 1.422(12)
C56 C57 1.391(12)
C56 H56 0.9500
C57 C58 1.345(12)
C58 C59 1.440(12)
C59 C60 1.394(12)
C59 H59 0.9500
C60 C61 1.456(13)
C61 C62 1.382(12)
C61 C66 1.411(13)
C62 C63 1.398(12)
C62 H62 0.9500
C63 C64 1.333(12)
C64 C65 1.398(11)
C64 C67 1.553(12)
C65 C66 1.402(12)
C65 H65 0.9500
C67 C68 1.354(10)
C67 H67 0.9500
C68 H68 0.9500
C69 C70 1.544(11)
C69 H69A 0.9900
C69 H69B 0.9900
C70 C71 1.589(16)
C70 H70A 0.9900
C70 H70B 0.9900
C71 C72 1.48(2)
C71 H71A 0.9900
C71 H71B 0.9900
C72 H72A 0.9800
C72 H72B 0.9800
C72 H72C 0.9800
C74 C75 1.57(2)
C74 H74A 0.9900
C74 H74B 0.9900
C75 H75A 0.9800
C75 H75B 0.9800
C75 H75C 0.9800

loop_
_geom_torsion_atom_site_label_1
_geom_torsion_atom_site_label_2
_geom_torsion_atom_site_label_3
_geom_torsion_atom_site_label_4
_geom_torsion
C12 N1 C1 C2 -179.1(9)
C15 N1 C1 C2 9.2(17)
C12 N1 C1 C6 -4.2(11)
C15 N1 C1 C6 -175.8(8)
N1 C1 C2 C3 -176.7(9)
C6 C1 C2 C3 9.0(15)
C1 C2 C3 C4 -7.3(14)
C1 C2 C3 C68 -173.5(8)
C2 C3 C4 C5 4.6(14)
C68 C3 C4 C5 171.3(8)
C2 C3 C4 Br1 175.5(7)
C68 C3 C4 Br1 -17.8(12)
C3 C4 C5 C6 -3.5(15)
Br1 C4 C5 C6 -174.6(7)
C4 C5 C6 C1 4.6(14)
C4 C5 C6 C7 173.7(10)
C2 C1 C6 C5 -7.4(14)
N1 C1 C6 C5 177.2(8)
C2 C1 C6 C7 -179.6(9)
N1 C1 C6 C7 5.0(11)
C5 C6 C7 C12 -173.6(11)
C1 C6 C7 C12 -3.8(11)
C5 C6 C7 C8 16(2)
C1 C6 C7 C8 -173.8(10)
C12 C7 C8 C9 8.1(15)
C6 C7 C8 C9 176.7(10)
C7 C8 C9 C10 -0.1(16)
C7 C8 C9 Br2 -179.0(7)
C8 C9 C10 C11 -5.8(16)
Br2 C9 C10 C11 173.1(7)
C8 C9 C10 C13 169.9(10)
Br2 C9 C10 C13 -11.2(13)
C9 C10 C11 C12 3.9(14)
C13 C10 C11 C12 -171.9(9)
C8 C7 C12 N1 172.6(8)
C6 C7 C12 N1 1.3(11)
C8 C7 C12 C11 -9.9(15)
C6 C7 C12 C11 178.8(8)
C1 N1 C12 C7 1.8(11)
C15 N1 C12 C7 172.9(9)
C1 N1 C12 C11 -175.5(9)
C15 N1 C12 C11 -4.3(16)
C10 C11 C12 C7 3.5(14)
C10 C11 C12 N1 -179.4(9)
C11 C10 C13 C14 62.6(14)
C9 C10 C13 C14 -112.9(12)
C10 C13 C14 C21 5.0(16)
C12 N1 C15 C16 -83.2(12)
C1 N1 C15 C16 86.6(11)
N1 C15 C16 C17 -178.6(7)
C15 C16 C17 C18 -176.8(8)
C30 N2 C19 C20 175.1(9)
C33 N2 C19 C20 -6.8(14)
C30 N2 C19 C24 -1.2(9)
C33 N2 C19 C24 176.8(8)
N2 C19 C20 C21 -178.2(8)
C24 C19 C20 C21 -2.6(14)
C19 C20 C21 C22 0.3(13)
C19 C20 C21 C14 171.8(8)
C13 C14 C21 C20 28.6(14)
C13 C14 C21 C22 -159.6(9)
C20 C21 C22 C23 0.4(13)
C14 C21 C22 C23 -171.4(7)
C20 C21 C22 Br3 -177.2(6)
C14 C21 C22 Br3 11.0(11)
C21 C22 C23 C24 1.1(12)
Br3 C22 C23 C24 178.8(6)
C22 C23 C24 C25 172.9(9)
C22 C23 C24 C19 -3.0(12)
C20 C19 C24 C23 3.9(13)
N2 C19 C24 C23 -179.7(7)
C20 C19 C24 C25 -173.2(9)
N2 C19 C24 C25 3.2(9)
C23 C24 C25 C30 179.7(9)
C19 C24 C25 C30 -4.2(10)
C23 C24 C25 C26 -2.7(18)
C19 C24 C25 C26 173.3(9)
C30 C25 C26 C27 0.1(13)
C24 C25 C26 C27 -177.2(9)
C25 C26 C27 C28 -4.4(13)
C25 C26 C27 Br4 178.0(6)
C26 C27 C28 C29 5.8(13)
Br4 C27 C28 C29 -176.5(6)
C26 C27 C28 C31 -174.6(8)
Br4 C27 C28 C31 3.1(12)
C27 C28 C29 C30 -2.9(12)
C31 C28 C29 C30 177.5(7)
C24 C25 C30 N2 3.5(10)
C26 C25 C30 N2 -174.5(7)
C24 C25 C30 C29 -179.4(7)
C26 C25 C30 C29 2.7(13)
C19 N2 C30 C25 -1.4(10)
C33 N2 C30 C25 -179.3(8)
C19 N2 C30 C29 -178.3(8)
C33 N2 C30 C29 3.8(15)
C28 C29 C30 C25 -1.3(13)
C28 C29 C30 N2 175.2(8)
C27 C28 C31 C32 82.4(14)
C29 C28 C31 C32 -98.0(12)
C28 C31 C32 C39 1.1(19)
C30 N2 C33 C34 90.0(11)
C19 N2 C33 C34 -87.7(10)
N2 C33 C34 C35 -74.7(12)
C33 C34 C35 C36 -173.6(8)
C48 N3 C37 C38 -179.9(10)
C51 N3 C37 C38 -6.4(19)
C48 N3 C37 C42 2.9(12)
C51 N3 C37 C42 176.4(10)
N3 C37 C38 C39 -178.7(10)
C42 C37 C38 C39 -1.7(15)
C37 C38 C39 C40 -1.7(16)
C37 C38 C39 C32 -173.0(9)
C31 C32 C39 C38 -6.3(17)
C31 C32 C39 C40 -178.1(11)
C38 C39 C40 C41 2.7(16)
C32 C39 C40 C41 174.3(8)
C38 C39 C40 Br5 178.6(7)
C32 C39 C40 Br5 -9.8(14)
C39 C40 C41 C42 -0.3(15)
Br5 C40 C41 C42 -176.7(7)
C40 C41 C42 C37 -2.9(15)
C40 C41 C42 C43 -176.0(11)
N3 C37 C42 C41 -178.6(9)
C38 C37 C42 C41 3.9(15)
N3 C37 C42 C43 -3.6(12)
C38 C37 C42 C43 178.9(9)
C41 C42 C43 C44 -9(2)
C37 C42 C43 C44 176.9(12)
C41 C42 C43 C48 176.6(11)
C37 C42 C43 C48 2.8(12)
C42 C43 C44 C45 -177.3(11)
C48 C43 C44 C45 -3.8(16)
C43 C44 C45 C46 3.7(19)
C43 C44 C45 Br6 179.1(7)
C44 C45 C46 C47 -2.8(18)
Br6 C45 C46 C47 -178.3(7)
C44 C45 C46 C49 171.9(11)
Br6 C45 C46 C49 -3.6(16)
C45 C46 C47 C48 2.2(16)
C49 C46 C47 C48 -172.7(10)
C46 C47 C48 N3 177.2(10)
C46 C47 C48 C43 -2.8(16)
C37 N3 C48 C47 179.1(11)
C51 N3 C48 C47 5.2(18)
C37 N3 C48 C43 -0.9(12)
C51 N3 C48 C43 -174.8(9)
C44 C43 C48 C47 3.5(16)
C42 C43 C48 C47 178.7(9)
C44 C43 C48 N3 -176.5(9)
C42 C43 C48 N3 -1.3(12)
C45 C46 C49 C50 -113.9(14)
C47 C46 C49 C50 60.4(17)
C46 C49 C50 C57 5.5(19)
C37 N3 C51 C52 -81.7(14)
C48 N3 C51 C52 90.8(12)
N3 C51 C52 C53 -174.3(9)
C51 C52 C53 C54 -176.2(8)
C66 N4 C55 C60 -0.3(10)
C69 N4 C55 C60 -177.5(7)
C66 N4 C55 C56 176.8(9)
C69 N4 C55 C56 -0.4(15)
N4 C55 C56 C57 179.7(8)
C60 C55 C56 C57 -3.4(13)
C55 C56 C57 C58 0.5(13)
C55 C56 C57 C50 176.2(8)
C49 C50 C57 C58 -156.7(10)
C49 C50 C57 C56 27.8(15)
C56 C57 C58 C59 -0.3(14)
C50 C57 C58 C59 -175.9(8)
C56 C57 C58 Br7 -175.8(6)
C50 C57 C58 Br7 8.7(12)
C57 C58 C59 C60 2.9(13)
Br7 C58 C59 C60 178.7(6)
C58 C59 C60 C55 -5.7(12)
C58 C59 C60 C61 179.4(9)
N4 C55 C60 C59 -176.4(7)
C56 C55 C60 C59 6.2(13)
N4 C55 C60 C61 -0.3(10)
C56 C55 C60 C61 -177.7(8)
C59 C60 C61 C62 -8.5(18)
C55 C60 C61 C62 176.0(10)
C59 C60 C61 C66 176.2(9)
C55 C60 C61 C66 0.7(10)
C66 C61 C62 C63 -3.4(12)
C60 C61 C62 C63 -178.2(9)
C61 C62 C63 C64 -2.2(13)
C61 C62 C63 Br8 176.6(6)
C62 C63 C64 C65 5.1(14)
Br8 C63 C64 C65 -173.7(6)
C62 C63 C64 C67 -176.2(8)
Br8 C63 C64 C67 5.0(12)
C63 C64 C65 C66 -2.1(12)
C67 C64 C65 C66 179.1(7)
C64 C65 C66 N4 -179.4(8)
C64 C65 C66 C61 -3.6(13)
C55 N4 C66 C65 177.0(9)
C69 N4 C66 C65 -5.7(14)
C55 N4 C66 C61 0.8(9)
C69 N4 C66 C61 178.1(7)
C62 C61 C66 C65 6.4(13)
C60 C61 C66 C65 -177.4(8)
C62 C61 C66 N4 -177.1(7)
C60 C61 C66 N4 -0.9(10)
C63 C64 C67 C68 83.3(13)
C65 C64 C67 C68 -97.9(11)
C64 C67 C68 C3 -0.8(16)
C2 C3 C68 C67 -19.1(15)
C4 C3 C68 C67 174.8(9)
C55 N4 C69 C70 -95.3(10)
C66 N4 C69 C70 88.0(10)
N4 C69 C70 C71 -163.1(12)
C69 C70 C71 C72 173.8(18)
